data_7008819
loop_
_publ_author_name
'Barnett, Sarah A.'
'Blake, Alexander J.'
'Champness, Neil R.'
'Wilson, Claire'

_publ_section_title
;
 Structural diversity in two-dimensional coordination polymers
 constructed from simple building-blocks; a rare example of
 coordination polymer polymorphs structurally characterised from
 multiple crystals.
;
_journal_issue 24
_journal_name_full 'Dalton transactions (Cambridge, England : 2003)'
_journal_page_first 3852
_journal_page_last 3861
_journal_paper_doi 10.1039/b509294a
_journal_year 2005
_chemical_formula_moiety 'C6 H8 Cd N5 O7'
_chemical_formula_sum 'C6 H8 Cd N5 O7'
_chemical_formula_weight 374.57
_chemical_name_common 'Cadmium (ii) (pyrazine)3/2 nitrate monohydrate'
_chemical_name_systematic
;
Cadmium (II) (pyrazine)3/2 nitrate monohydrate
;
_space_group_IT_number 14
_symmetry_cell_setting monoclinic
_symmetry_space_group_name_Hall '-P 2yn'
_symmetry_space_group_name_H-M 'P 1 21/n 1'
_atom_sites_solution_hydrogens 'geom except H2O located from difmap'
_atom_sites_solution_primary direct
_atom_sites_solution_secondary difmap
_audit_creation_method SHELXL-97
_cell_angle_alpha 90.00
_cell_angle_beta 99.0060(10)
_cell_angle_gamma 90.00
_cell_formula_units_Z 4
_cell_length_a 7.6170(6)
_cell_length_b 18.5674(15)
_cell_length_c 8.7007(7)
_cell_measurement_reflns_used 2883
_cell_measurement_temperature 150(2)
_cell_measurement_theta_max 27.04
_cell_measurement_theta_min 2.20
_cell_volume 1215.35(17)
_computing_cell_refinement 'Bruker SAINT version 6.02a (Bruker, 2000)'
_computing_data_collection 'Bruker SMART version 5.624 (Bruker, 2001)'
_computing_data_reduction 'Bruker SAINT; Bruker SHELXTL (Bruker, 1997)'
_computing_publication_material 'SHELXL-97; PLATON (Spek, 2001)'
_computing_structure_refinement 'SHELXL-97 (Sheldrick, 1997)'
_computing_structure_solution 'SHELXS-97 (Sheldrick, 1990)'
_diffrn_ambient_temperature 150(2)
_diffrn_measured_fraction_theta_full 0.976
_diffrn_measured_fraction_theta_max 0.901
_diffrn_measurement_device_type 'Bruker SMART1000 CCD area detector'
_diffrn_measurement_method \w
_diffrn_radiation_monochromator graphite
_diffrn_radiation_source 'sealed tube'
_diffrn_radiation_type MoK\a
_diffrn_radiation_wavelength 0.71073
_diffrn_reflns_av_R_equivalents 0.0287
_diffrn_reflns_av_sigmaI/netI 0.0351
_diffrn_reflns_limit_h_max 10
_diffrn_reflns_limit_h_min -10
_diffrn_reflns_limit_k_max 23
_diffrn_reflns_limit_k_min -21
_diffrn_reflns_limit_l_max 11
_diffrn_reflns_limit_l_min -10
_diffrn_reflns_number 7511
_diffrn_reflns_theta_full 27.50
_diffrn_reflns_theta_max 28.59
_diffrn_reflns_theta_min 2.19
_diffrn_standards_decay_% 0
_diffrn_standards_number 0
_exptl_absorpt_coefficient_mu 1.836
_exptl_absorpt_correction_T_max 1.000
_exptl_absorpt_correction_T_min 0.898
_exptl_absorpt_correction_type multi-scan
_exptl_absorpt_process_details 'Bruker SADABS'
_exptl_crystal_colour Colourless
_exptl_crystal_density_diffrn 2.047
_exptl_crystal_density_method 'not measured'
_exptl_crystal_description Column
_exptl_crystal_F_000 732
_exptl_crystal_size_max 0.30
_exptl_crystal_size_mid 0.15
_exptl_crystal_size_min 0.15
_refine_diff_density_max 0.542
_refine_diff_density_min -0.445
_refine_diff_density_rms 0.105
_refine_ls_extinction_method none
_refine_ls_goodness_of_fit_ref 1.026
_refine_ls_hydrogen_treatment 'constr, refall with restraints for H2O'
_refine_ls_matrix_type full
_refine_ls_number_parameters 180
_refine_ls_number_reflns 2803
_refine_ls_number_restraints 3
_refine_ls_restrained_S_all 1.025
_refine_ls_R_factor_all 0.0376
_refine_ls_R_factor_gt 0.0256
_refine_ls_shift/su_max 0.001
_refine_ls_shift/su_mean 0.000
_refine_ls_structure_factor_coef Fsqd
_refine_ls_weighting_details 'calc w=1/[\s^2^(Fo^2^)+(0.0210P)^2^+0.8605P] where P=(Fo^2^+2Fc^2^)/3'
_refine_ls_weighting_scheme calc
_refine_ls_wR_factor_gt 0.0505
_refine_ls_wR_factor_ref 0.0543
_reflns_number_gt 2300
_reflns_number_total 2803
_reflns_threshold_expression >2\s(I)
_cod_data_source_file b509294a.txt
_cod_data_source_block Compound_2
_cod_depositor_comments
;
The following automatic conversions were performed:
'_symmetry_cell_setting' value 'Monoclinic' changed to 'monoclinic'
according to '/home/saulius/struct/CIF-dictionaries/cif_core.dic'
dictionary named 'cif_core.dic' version 2.4.1 from 2010-06-29.

Automatic conversion script
Id: cif_fix_enum 1527 2010-12-29 10:47:43Z saulius 
;
_cod_original_sg_symbol_H-M 'P 21/n'
_cod_database_code 7008819

loop_
_symmetry_equiv_pos_as_xyz
'x, y, z'
'-x+1/2, y+1/2, -z+1/2'
'-x, -y, -z'
'x-1/2, -y-1/2, z-1/2'

loop_
_atom_site_label
_atom_site_type_symbol
_atom_site_fract_x
_atom_site_fract_y
_atom_site_fract_z
_atom_site_U_iso_or_equiv
_atom_site_adp_type
_atom_site_occupancy
_atom_site_symmetry_multiplicity
_atom_site_calc_flag
_atom_site_refinement_flags
_atom_site_disorder_assembly
_atom_site_disorder_group
Cd1 Cd 0.11839(2) 0.108881(10) 0.28792(2) 0.01300(7) Uani 1 1 d . . .
N10 N -0.0969(3) 0.13289(13) 0.5439(3) 0.0208(5) Uani 1 1 d . . .
O11 O -0.1498(3) 0.16726(11) 0.4210(2) 0.0250(5) Uani 1 1 d . . .
O12 O 0.0397(3) 0.09245(10) 0.5449(2) 0.0220(5) Uani 1 1 d . . .
O13 O -0.1704(3) 0.13691(13) 0.6592(3) 0.0380(6) Uani 1 1 d . . .
N20 N 0.3248(3) 0.09123(13) 0.0272(3) 0.0197(5) Uani 1 1 d . . .
O21 O 0.1977(3) 0.04887(11) 0.0434(2) 0.0230(5) Uani 1 1 d . . .
O22 O 0.3703(3) 0.13687(11) 0.1332(2) 0.0219(5) Uani 1 1 d . . .
O23 O 0.4010(3) 0.08778(13) -0.0864(3) 0.0389(6) Uani 1 1 d . . .
O1W O -0.0870(3) 0.02003(11) 0.2419(2) 0.0219(5) Uani 1 1 d D . .
H1W H -0.116(4) 0.0024(15) 0.1531(17) 0.033(10) Uiso 1 1 d D . .
H2W H -0.074(5) -0.0147(12) 0.304(3) 0.056(13) Uiso 1 1 d D . .
N1 N -0.0441(3) 0.18168(12) 0.0984(3) 0.0166(5) Uani 1 1 d . . .
C2 C -0.2222(4) 0.17879(15) 0.0638(3) 0.0192(6) Uani 1 1 d . . .
H2A H -0.2845 0.1410 0.1053 0.023 Uiso 1 1 calc R . .
C3 C -0.3164(4) 0.23000(15) -0.0313(3) 0.0195(6) Uani 1 1 d . . .
H3A H -0.4422 0.2264 -0.0530 0.023 Uiso 1 1 calc R . .
N4 N -0.2361(3) 0.28437(12) -0.0938(3) 0.0165(5) Uani 1 1 d . . .
C5 C -0.0576(4) 0.28479(15) -0.0641(3) 0.0177(6) Uani 1 1 d . . .
H5A H 0.0055 0.3209 -0.1102 0.021 Uiso 1 1 calc R . .
C6 C 0.0367(4) 0.23409(15) 0.0318(3) 0.0190(6) Uani 1 1 d . . .
H6A H 0.1628 0.2367 0.0507 0.023 Uiso 1 1 calc R . .
N7 N 0.3554(3) 0.03841(12) 0.4222(3) 0.0165(5) Uani 1 1 d . . .
C8 C 0.4183(4) 0.05046(15) 0.5723(3) 0.0169(6) Uani 1 1 d . . .
H8A H 0.3628 0.0858 0.6273 0.020 Uiso 1 1 calc R . .
C9 C 0.4373(4) -0.01256(15) 0.3505(3) 0.0181(6) Uani 1 1 d . . .
H9A H 0.3955 -0.0230 0.2442 0.022 Uiso 1 1 calc R . .

loop_
_atom_site_aniso_label
_atom_site_aniso_U_11
_atom_site_aniso_U_22
_atom_site_aniso_U_33
_atom_site_aniso_U_23
_atom_site_aniso_U_13
_atom_site_aniso_U_12
Cd1 0.01192(10) 0.01355(10) 0.01311(10) 0.00071(8) 0.00067(7) 0.00050(8)
N10 0.0177(13) 0.0219(13) 0.0235(14) -0.0004(11) 0.0049(11) 0.0009(10)
O11 0.0228(11) 0.0255(11) 0.0256(12) 0.0049(9) 0.0003(9) 0.0028(9)
O12 0.0199(11) 0.0240(11) 0.0231(11) 0.0021(8) 0.0069(9) 0.0060(8)
O13 0.0410(15) 0.0465(14) 0.0330(14) 0.0052(11) 0.0261(12) 0.0109(12)
N20 0.0174(13) 0.0251(13) 0.0168(13) -0.0013(10) 0.0031(10) 0.0000(10)
O21 0.0207(11) 0.0260(11) 0.0229(11) 0.0012(9) 0.0053(9) -0.0060(9)
O22 0.0234(12) 0.0236(11) 0.0182(11) -0.0056(9) 0.0018(9) -0.0006(9)
O23 0.0417(15) 0.0558(16) 0.0240(13) -0.0154(11) 0.0198(11) -0.0170(12)
O1W 0.0273(13) 0.0194(11) 0.0181(12) -0.0004(9) 0.0008(9) -0.0064(9)
N1 0.0143(12) 0.0178(12) 0.0169(12) 0.0016(10) 0.0003(9) -0.0009(9)
C2 0.0147(14) 0.0203(14) 0.0221(15) 0.0041(12) 0.0008(11) -0.0035(11)
C3 0.0115(14) 0.0203(15) 0.0256(16) 0.0017(12) -0.0002(12) -0.0008(11)
N4 0.0129(12) 0.0175(12) 0.0185(13) 0.0015(10) 0.0006(9) 0.0007(9)
C5 0.0169(15) 0.0170(14) 0.0192(15) 0.0040(11) 0.0030(12) -0.0011(11)
C6 0.0140(14) 0.0212(15) 0.0211(15) 0.0037(12) 0.0001(12) 0.0005(11)
N7 0.0163(12) 0.0181(12) 0.0152(12) 0.0011(9) 0.0032(9) 0.0026(9)
C8 0.0180(15) 0.0183(14) 0.0148(14) -0.0008(11) 0.0036(11) 0.0044(11)
C9 0.0186(15) 0.0203(15) 0.0154(14) 0.0009(11) 0.0028(11) 0.0034(11)

loop_
_atom_type_symbol
_atom_type_description
_atom_type_scat_dispersion_real
_atom_type_scat_dispersion_imag
_atom_type_scat_source
C C 0.0033 0.0016 'International Tables Vol C Tables 4.2.6.8 and 6.1.1.4'
H H 0.0000 0.0000 'International Tables Vol C Tables 4.2.6.8 and 6.1.1.4'
N N 0.0061 0.0033 'International Tables Vol C Tables 4.2.6.8 and 6.1.1.4'
O O 0.0106 0.0060 'International Tables Vol C Tables 4.2.6.8 and 6.1.1.4'
Cd Cd -0.8075 1.2024 'International Tables Vol C Tables 4.2.6.8 and 6.1.1.4'

loop_
_geom_angle_atom_site_label_1
_geom_angle_atom_site_label_2
_geom_angle_atom_site_label_3
_geom_angle
_geom_angle_site_symmetry_1
_geom_angle_site_symmetry_3
_geom_angle_publ_flag
O1W Cd1 N1 91.24(8) . . ?
O1W Cd1 N7 97.82(8) . . ?
N1 Cd1 N7 160.48(8) . . ?
O1W Cd1 N4 158.26(8) . 4_666 ?
N1 Cd1 N4 89.04(8) . 4_666 ?
N7 Cd1 N4 88.84(8) . 4_666 ?
O1W Cd1 O12 78.91(7) . . ?
N1 Cd1 O12 123.02(7) . . ?
N7 Cd1 O12 75.89(7) . . ?
N4 Cd1 O12 82.74(7) 4_666 . ?
O1W Cd1 O21 77.42(7) . . ?
N1 Cd1 O21 80.35(7) . . ?
N7 Cd1 O21 84.78(7) . . ?
N4 Cd1 O21 123.96(7) 4_666 . ?
O12 Cd1 O21 146.92(6) . . ?
O1W Cd1 O22 127.42(7) . . ?
N1 Cd1 O22 82.48(7) . . ?
N7 Cd1 O22 78.27(7) . . ?
N4 Cd1 O22 74.14(7) 4_666 . ?
O12 Cd1 O22 145.45(7) . . ?
O21 Cd1 O22 50.03(6) . . ?
O13 N10 O11 122.7(3) . . ?
O13 N10 O12 120.3(2) . . ?
O11 N10 O12 117.1(2) . . ?
N10 O12 Cd1 103.75(16) . . ?
O23 N20 O22 121.0(2) . . ?
O23 N20 O21 121.5(2) . . ?
O22 N20 O21 117.5(2) . . ?
N20 O21 Cd1 96.06(15) . . ?
N20 O22 Cd1 96.01(15) . . ?
C6 N1 C2 116.8(2) . . ?
C6 N1 Cd1 120.06(18) . . ?
C2 N1 Cd1 122.73(18) . . ?
N1 C2 C3 121.1(3) . . ?
N4 C3 C2 122.2(3) . . ?
C3 N4 C5 116.1(2) . . ?
C3 N4 Cd1 125.60(18) . 4_565 ?
C5 N4 Cd1 117.33(17) . 4_565 ?
N4 C5 C6 121.8(3) . . ?
N1 C6 C5 121.9(3) . . ?
C8 N7 C9 116.8(2) . . ?
C8 N7 Cd1 121.00(18) . . ?
C9 N7 Cd1 122.13(19) . . ?
N7 C8 C9 121.6(3) . 3_656 ?
N7 C9 C8 121.6(3) . 3_656 ?

loop_
_geom_bond_atom_site_label_1
_geom_bond_atom_site_label_2
_geom_bond_distance
_geom_bond_site_symmetry_2
_geom_bond_publ_flag
Cd1 O1W 2.266(2) . ?
Cd1 N1 2.332(2) . ?
Cd1 N7 2.383(2) . ?
Cd1 N4 2.421(2) 4_666 ?
Cd1 O12 2.423(2) . ?
Cd1 O21 2.556(2) . ?
Cd1 O22 2.564(2) . ?
N10 O13 1.225(3) . ?
N10 O11 1.256(3) . ?
N10 O12 1.282(3) . ?
N20 O23 1.224(3) . ?
N20 O22 1.260(3) . ?
N20 O21 1.272(3) . ?
N1 C6 1.331(3) . ?
N1 C2 1.343(3) . ?
C2 C3 1.385(4) . ?
C3 N4 1.339(3) . ?
N4 C5 1.343(3) . ?
N4 Cd1 2.421(2) 4_565 ?
C5 C6 1.382(4) . ?
N7 C8 1.337(3) . ?
N7 C9 1.340(3) . ?
C8 C9 1.387(4) 3_656 ?
C9 C8 1.387(4) 3_656 ?

loop_
_geom_hbond_atom_site_label_D
_geom_hbond_atom_site_label_H
_geom_hbond_atom_site_label_A
_geom_hbond_distance_DH
_geom_hbond_distance_HA
_geom_hbond_distance_DA
_geom_hbond_angle_DHA
_geom_hbond_site_symmetry_A
O1W H1W O21 0.837(10) 1.970(11) 2.803(3) 173(3) 3
O1W H2W O12 0.837(10) 1.943(10) 2.779(3) 178(3) 3_556
